data_7701470
loop_
_publ_author_name
'Fischer, Paul J.'
'Senthil, Shuruthi'
'Stephan, Jeremy T.'
'Swift, McKinley L.'
'Young, Victor G.'

_publ_section_title
;
 Seventeen-electron chromium(i)tricarbonyltris(phosphine) complexes
 supported by tris(phosphinomethyl)phenylborates
;
_journal_name_full 'Dalton Transactions'
_journal_paper_doi 10.1039/C9DT03562A
_journal_year 2019
_chemical_formula_moiety 'C53 H45 B Cr2 O6 P3, C8 H20 N'
_chemical_formula_sum 'C61 H65 B Cr2 N O6 P3'
_chemical_formula_weight 1115.86
_chemical_name_common 18151b
_chemical_name_systematic '[Et4N][Cr(CO)3{h6-(((3,5-CH3)C6H3)BPPh3)Cr(CO)3}]'
_chemical_properties_physical Air-sensitive,Moisture-sensitive
_space_group_crystal_system monoclinic
_space_group_IT_number 14
_space_group_name_Hall '-P 2yn'
_space_group_name_H-M_alt 'P 1 21/n 1'
_symmetry_space_group_name_Hall '-P 2yn'
_symmetry_space_group_name_H-M 'P 1 21/n 1'
_atom_sites_solution_hydrogens geom
_audit_creation_method SHELXL-2018/3
_audit_update_record
;
2019-09-02 deposited with the CCDC.    2019-10-25 downloaded from the CCDC.
;
_cell_angle_alpha 90
_cell_angle_beta 94.643(3)
_cell_angle_gamma 90
_cell_formula_units_Z 4
_cell_length_a 12.1469(16)
_cell_length_b 17.619(2)
_cell_length_c 32.885(4)
_cell_measurement_reflns_used 2956
_cell_measurement_temperature 100(2)
_cell_measurement_theta_max 30.57
_cell_measurement_theta_min 2.28
_cell_volume 7014.8(15)
_computing_cell_refinement 'Bruker SAINT'
_computing_data_collection 'Bruker APEX3'
_computing_data_reduction 'Bruker SAINT'
_computing_molecular_graphics 'Bruker SHELXTL'
_computing_publication_material 'Bruker SHELXTL'
_computing_structure_refinement 'SHELXL-2018/3 (Sheldrick, 2014)'
_computing_structure_solution 'SHELXT-2014/5 (Sheldrick, 2014)'
_diffrn_ambient_temperature 100(2)
_diffrn_measured_fraction_theta_full 0.999
_diffrn_measured_fraction_theta_max 0.997
_diffrn_measurement_device_type 'Bruker VENTURE PHOTON-II'
_diffrn_measurement_method '\f and \w scans'
_diffrn_radiation_type MoK\a
_diffrn_radiation_wavelength 0.71073
_diffrn_reflns_av_R_equivalents 0.0574
_diffrn_reflns_av_unetI/netI 0.0379
_diffrn_reflns_Laue_measured_fraction_full 0.999
_diffrn_reflns_Laue_measured_fraction_max 0.997
_diffrn_reflns_limit_h_max 16
_diffrn_reflns_limit_h_min -16
_diffrn_reflns_limit_k_max 23
_diffrn_reflns_limit_k_min -23
_diffrn_reflns_limit_l_max 33
_diffrn_reflns_limit_l_min -43
_diffrn_reflns_number 101735
_diffrn_reflns_point_group_measured_fraction_full 0.999
_diffrn_reflns_point_group_measured_fraction_max 0.997
_diffrn_reflns_theta_full 25.242
_diffrn_reflns_theta_max 28.381
_diffrn_reflns_theta_min 2.193
_diffrn_source micro-focus
_exptl_absorpt_coefficient_mu 0.419
_exptl_absorpt_correction_T_max 0.4330
_exptl_absorpt_correction_T_min 0.3800
_exptl_absorpt_correction_type multi-scan
_exptl_absorpt_process_details 'SADABS-2016/2 (Sheldrick, 2016)'
_exptl_crystal_colour red
_exptl_crystal_density_diffrn 1.057
_exptl_crystal_description Block
_exptl_crystal_F_000 2336
_exptl_crystal_recrystallization_method 'Re-crystallisation from solvent: THF and Ether'
_exptl_crystal_size_max 0.210
_exptl_crystal_size_mid 0.120
_exptl_crystal_size_min 0.110
_exptl_transmission_factor_max 0.4330
_exptl_transmission_factor_min 0.3800
_refine_diff_density_max 1.581
_refine_diff_density_min -0.791
_refine_diff_density_rms 0.085
_refine_ls_extinction_method none
_refine_ls_goodness_of_fit_ref 1.074
_refine_ls_hydrogen_treatment constr
_refine_ls_matrix_type full
_refine_ls_number_parameters 726
_refine_ls_number_reflns 17530
_refine_ls_number_restraints 226
_refine_ls_restrained_S_all 1.069
_refine_ls_R_factor_all 0.0966
_refine_ls_R_factor_gt 0.0760
_refine_ls_shift/su_max 0.001
_refine_ls_shift/su_mean 0.000
_refine_ls_structure_factor_coef Fsqd
_refine_ls_weighting_details 'w=1/[\s^2^(Fo^2^)+(0.0769P)^2^+15.6449P] where P=(Fo^2^+2Fc^2^)/3'
_refine_ls_weighting_scheme calc
_refine_ls_wR_factor_gt 0.1841
_refine_ls_wR_factor_ref 0.1973
_reflns_Friedel_coverage 0.000
_reflns_number_gt 13712
_reflns_number_total 17530
_reflns_threshold_expression 'I > 2\s(I)'
_cod_data_source_file c9dt03562a2.cif
_cod_data_source_block 18151b
_cod_original_cell_volume 7014.6(16)
_cod_database_code 7701470
_shelx_shelxl_version_number 2018/3
_shelx_space_group_comment
;
The symmetry employed for this shelxl refinement is uniquely defined
by the following loop, which should always be used as a source of
symmetry information in preference to the above space-group names.
They are only intended as comments.
;
_shelx_estimated_absorpt_t_min 0.917
_shelx_estimated_absorpt_t_max 0.955

loop_
_space_group_symop_operation_xyz
'x, y, z'
'-x+1/2, y+1/2, -z+1/2'
'-x, -y, -z'
'x-1/2, -y-1/2, z-1/2'

loop_
_atom_site_label
_atom_site_type_symbol
_atom_site_fract_x
_atom_site_fract_y
_atom_site_fract_z
_atom_site_U_iso_or_equiv
_atom_site_adp_type
_atom_site_occupancy
_atom_site_site_symmetry_order
_atom_site_calc_flag
_atom_site_refinement_flags_posn
_atom_site_refinement_flags_adp
_atom_site_refinement_flags_occupancy
_atom_site_disorder_assembly
_atom_site_disorder_group
Cr1 Cr 0.32215(4) 0.15065(3) 0.38628(2) 0.02578(12) Uani 1 1 d . . . . .
C1 C 0.3535(3) 0.0496(2) 0.38153(12) 0.0402(8) Uani 1 1 d . . . . .
O1 O 0.3649(3) -0.01587(16) 0.38187(11) 0.0617(9) Uani 1 1 d . . . . .
C2 C 0.3088(3) 0.1256(2) 0.43974(12) 0.0354(8) Uani 1 1 d . . . . .
O2 O 0.2930(2) 0.10337(19) 0.47207(9) 0.0542(8) Uani 1 1 d . . . . .
C3 C 0.1780(3) 0.1198(2) 0.37853(12) 0.0373(8) Uani 1 1 d . . . . .
O3 O 0.0903(2) 0.09292(17) 0.37551(12) 0.0592(9) Uani 1 1 d . . . . .
P1 P 0.51360(6) 0.18601(5) 0.39530(2) 0.02318(16) Uani 1 1 d . . . . .
C4 C 0.6168(3) 0.1375(2) 0.36597(9) 0.0311(7) Uani 1 1 d . . . . .
C5 C 0.5907(4) 0.0746(2) 0.34207(12) 0.0466(10) Uani 1 1 d . . . . .
H5A H 0.517260 0.055579 0.339793 0.056 Uiso 1 1 calc R U . . .
C6 C 0.6720(5) 0.0387(3) 0.32124(14) 0.0679(15) Uani 1 1 d . . . . .
H6A H 0.653656 -0.005145 0.305329 0.081 Uiso 1 1 calc R U . . .
C7 C 0.7774(4) 0.0661(4) 0.32347(14) 0.0733(18) Uani 1 1 d . . . . .
H7A H 0.831778 0.041354 0.309011 0.088 Uiso 1 1 calc R U . . .
C8 C 0.8052(4) 0.1294(3) 0.34667(15) 0.0635(14) Uani 1 1 d . . . . .
H8A H 0.878477 0.148667 0.348206 0.076 Uiso 1 1 calc R U . . .
C9 C 0.7248(3) 0.1650(3) 0.36781(13) 0.0464(10) Uani 1 1 d . . . . .
H9A H 0.743847 0.208759 0.383753 0.056 Uiso 1 1 calc R U . . .
C10 C 0.5810(3) 0.16861(19) 0.44674(9) 0.0295(7) Uani 1 1 d . . . . .
C11 C 0.5712(3) 0.0970(2) 0.46388(12) 0.0389(8) Uani 1 1 d . . . . .
H11A H 0.532804 0.058157 0.448529 0.047 Uiso 1 1 calc R U . . .
C12 C 0.6167(3) 0.0815(3) 0.50318(13) 0.0512(11) Uani 1 1 d . . . . .
H12A H 0.608823 0.032394 0.514526 0.061 Uiso 1 1 calc R U . . .
C13 C 0.6727(4) 0.1365(3) 0.52544(12) 0.0554(12) Uani 1 1 d . . . . .
H13A H 0.701027 0.126155 0.552650 0.066 Uiso 1 1 calc R U . . .
C14 C 0.6886(4) 0.2078(3) 0.50862(13) 0.0576(12) Uani 1 1 d . . . . .
H14A H 0.730864 0.245219 0.523731 0.069 Uiso 1 1 calc R U . . .
C15 C 0.6420(4) 0.2240(2) 0.46935(11) 0.0456(9) Uani 1 1 d . . . . .
H15A H 0.651614 0.272801 0.457898 0.055 Uiso 1 1 calc R U . . .
C16 C 0.3375(3) 0.3287(2) 0.44622(9) 0.0301(7) Uani 1 1 d . . . . .
P2 P 0.28525(6) 0.28292(4) 0.39738(2) 0.02200(16) Uani 1 1 d . . . . .
C17 C 0.3889(3) 0.2910(2) 0.47870(12) 0.0447(9) Uani 1 1 d . . . . .
H17A H 0.398354 0.237631 0.477001 0.054 Uiso 1 1 calc R U . . .
C18 C 0.4282(4) 0.3289(3) 0.51466(13) 0.0556(11) Uani 1 1 d . . . . .
H18A H 0.460312 0.300729 0.537216 0.067 Uiso 1 1 calc R U . . .
C19 C 0.4206(4) 0.4039(3) 0.51718(15) 0.0587(13) Uani 1 1 d . . . . .
H19A H 0.447581 0.429009 0.541544 0.070 Uiso 1 1 calc R U . . .
C20 C 0.3747(4) 0.4450(3) 0.48543(13) 0.0531(11) Uani 1 1 d . . . . .
H20A H 0.370440 0.498751 0.487359 0.064 Uiso 1 1 calc R U . . .
C21 C 0.3341(4) 0.4083(2) 0.45005(12) 0.0454(9) Uani 1 1 d . . . . .
H21A H 0.302979 0.437614 0.427761 0.055 Uiso 1 1 calc R U . . .
C22 C 0.1386(3) 0.30713(19) 0.39891(10) 0.0298(7) Uani 1 1 d . . . . .
C23 C 0.0711(3) 0.2620(2) 0.42010(15) 0.0508(11) Uani 1 1 d . . . . .
H23A H 0.101983 0.220390 0.435488 0.061 Uiso 1 1 calc R U . . .
C24 C -0.0420(4) 0.2759(3) 0.4195(2) 0.0744(17) Uani 1 1 d . . . . .
H24A H -0.087314 0.243605 0.434137 0.089 Uiso 1 1 calc R U . . .
C25 C -0.0881(3) 0.3357(3) 0.39796(18) 0.0637(14) Uani 1 1 d . . . . .
H25A H -0.165460 0.344341 0.397101 0.076 Uiso 1 1 calc R U . . .
C26 C -0.0219(3) 0.3834(3) 0.37746(12) 0.0480(10) Uani 1 1 d . . . . .
H26A H -0.053117 0.425998 0.363078 0.058 Uiso 1 1 calc R U . . .
C27 C 0.0908(3) 0.3691(2) 0.37783(10) 0.0366(8) Uani 1 1 d . . . . .
H27A H 0.135893 0.402160 0.363503 0.044 Uiso 1 1 calc R U . . .
C28 C 0.2112(3) 0.22640(18) 0.28653(10) 0.0296(7) Uani 1 1 d . . . . .
P3 P 0.33384(6) 0.18451(5) 0.31595(2) 0.02583(17) Uani 1 1 d . . . . .
C29 C 0.1101(3) 0.2332(2) 0.30296(11) 0.0349(8) Uani 1 1 d . . . . .
H29A H 0.102651 0.216452 0.330067 0.042 Uiso 1 1 calc R U . . .
C30 C 0.0193(3) 0.2642(2) 0.28034(12) 0.0406(9) Uani 1 1 d . . . . .
H30A H -0.049262 0.268678 0.292098 0.049 Uiso 1 1 calc R U . . .
C31 C 0.0286(3) 0.2883(2) 0.24091(12) 0.0443(9) Uani 1 1 d . . . . .
H31A H -0.033334 0.309622 0.225491 0.053 Uiso 1 1 calc R U . . .
C32 C 0.1287(3) 0.2814(2) 0.22389(12) 0.0424(9) Uani 1 1 d . . . . .
H32A H 0.135469 0.297899 0.196710 0.051 Uiso 1 1 calc R U . . .
C33 C 0.2191(3) 0.2502(2) 0.24649(11) 0.0357(7) Uani 1 1 d . . . . .
H33A H 0.287263 0.245147 0.234488 0.043 Uiso 1 1 calc R U . . .
C34 C 0.3561(3) 0.1055(2) 0.28093(11) 0.0363(8) Uani 1 1 d . . . . .
C35 C 0.2963(4) 0.0396(2) 0.28445(14) 0.0496(10) Uani 1 1 d . . . . .
H35A H 0.245016 0.035793 0.304677 0.060 Uiso 1 1 calc R U . . .
C36 C 0.3110(5) -0.0219(3) 0.25822(17) 0.0679(15) Uani 1 1 d . . . . .
H36A H 0.268831 -0.066946 0.260383 0.081 Uiso 1 1 calc R U . . .
C37 C 0.3863(5) -0.0167(3) 0.22958(15) 0.0688(16) Uani 1 1 d . . . . .
H37A H 0.397028 -0.058735 0.212239 0.083 Uiso 1 1 calc R U . . .
C38 C 0.4463(4) 0.0482(3) 0.22557(13) 0.0586(13) Uani 1 1 d . . . . .
H38A H 0.497745 0.051465 0.205357 0.070 Uiso 1 1 calc R U . . .
C39 C 0.4314(3) 0.1095(2) 0.25136(12) 0.0459(10) Uani 1 1 d . . . . .
H39A H 0.473218 0.154541 0.248686 0.055 Uiso 1 1 calc R U . . .
C40 C 0.5387(2) 0.28542(17) 0.38464(8) 0.0217(5) Uani 1 1 d . . . . .
H40A H 0.525590 0.315897 0.409078 0.026 Uiso 1 1 calc R U . . .
H40B H 0.617137 0.291917 0.379176 0.026 Uiso 1 1 calc R U . . .
C41 C 0.3380(2) 0.34617(17) 0.35957(9) 0.0234(6) Uani 1 1 d . . . . .
H41A H 0.284000 0.348545 0.335378 0.028 Uiso 1 1 calc R U . . .
H41B H 0.345644 0.397931 0.371174 0.028 Uiso 1 1 calc R U . . .
C42 C 0.4412(2) 0.25378(18) 0.30803(9) 0.0250(6) Uani 1 1 d . . . . .
H42A H 0.511833 0.226636 0.305742 0.030 Uiso 1 1 calc R U . . .
H42B H 0.422319 0.280303 0.281852 0.030 Uiso 1 1 calc R U . . .
B1 B 0.4591(3) 0.31814(19) 0.34509(10) 0.0218(6) Uani 1 1 d . . . . .
C43 C 0.5207(3) 0.38805(18) 0.32325(9) 0.0257(6) Uani 1 1 d . . . . .
C44 C 0.6322(3) 0.37963(18) 0.31273(9) 0.0260(6) Uani 1 1 d . . . . .
H44A H 0.678117 0.338406 0.326387 0.031 Uiso 1 1 calc R U . . .
C45 C 0.6849(3) 0.4335(2) 0.28989(10) 0.0334(7) Uani 1 1 d . . . . .
C46 C 0.6271(3) 0.5001(2) 0.27744(12) 0.0418(9) Uani 1 1 d . . . . .
H46A H 0.667993 0.542733 0.265412 0.050 Uiso 1 1 calc R U . . .
C47 C 0.5187(3) 0.5118(2) 0.28735(12) 0.0429(9) Uani 1 1 d . . . . .
C48 C 0.4678(3) 0.4553(2) 0.30974(11) 0.0348(7) Uani 1 1 d . . . . .
H48A H 0.396897 0.468640 0.321469 0.042 Uiso 1 1 calc R U . . .
C49 C 0.7999(3) 0.4207(2) 0.27774(12) 0.0438(9) Uani 1 1 d . . . . .
H49A H 0.840931 0.389234 0.298327 0.066 Uiso 1 1 calc R U . . .
H49B H 0.837285 0.469717 0.275699 0.066 Uiso 1 1 calc R U . . .
H49C H 0.796525 0.394961 0.251265 0.066 Uiso 1 1 calc R U . . .
C50 C 0.4571(4) 0.5829(3) 0.27352(18) 0.0674(15) Uani 1 1 d . . . . .
H50A H 0.393230 0.589684 0.289578 0.101 Uiso 1 1 calc R U . . .
H50B H 0.431701 0.578330 0.244569 0.101 Uiso 1 1 calc R U . . .
H50C H 0.506234 0.626861 0.277445 0.101 Uiso 1 1 calc R U . . .
Cr2 Cr 0.62560(5) 0.49177(3) 0.34450(2) 0.03591(15) Uani 1 1 d . . . . .
C51 C 0.5807(4) 0.5835(3) 0.36254(19) 0.0671(14) Uani 1 1 d . . . . .
O4 O 0.5546(4) 0.6423(2) 0.37377(17) 0.1097(17) Uani 1 1 d . . . . .
C52 C 0.6351(4) 0.4571(2) 0.39737(13) 0.0538(11) Uani 1 1 d . . . . .
O5 O 0.6452(4) 0.4367(2) 0.43139(9) 0.0796(12) Uani 1 1 d . . . . .
C53 C 0.7649(4) 0.5282(2) 0.35580(14) 0.0520(10) Uani 1 1 d . . . . .
O6 O 0.8530(3) 0.5535(2) 0.36288(13) 0.0807(11) Uani 1 1 d . . . . .
N1 N 1.0000(4) 0.4925(3) 0.50167(17) 0.0511(15) Uani 0.5 1 d D . P A -1
C54 C 0.9396(6) 0.4317(5) 0.4757(2) 0.065(3) Uani 0.5 1 d D . P A -1
H54A H 0.901827 0.456386 0.451386 0.078 Uiso 0.5 1 calc R U P A -1
H54B H 0.994945 0.396197 0.466059 0.078 Uiso 0.5 1 calc R U P A -1
C55 C 0.8557(17) 0.3866(11) 0.4967(6) 0.086(4) Uani 0.5 1 d D . P A -1
H55A H 0.821304 0.349077 0.477632 0.129 Uiso 0.5 1 calc R U P A -1
H55B H 0.892158 0.360430 0.520381 0.129 Uiso 0.5 1 calc R U P A -1
H55C H 0.798808 0.420768 0.505671 0.129 Uiso 0.5 1 calc R U P A -1
C56 C 0.9211(6) 0.5553(4) 0.5120(2) 0.058(2) Uani 0.5 1 d D . P A -1
H56A H 0.859461 0.532257 0.525680 0.069 Uiso 0.5 1 calc R U P A -1
H56B H 0.960621 0.590116 0.531834 0.069 Uiso 0.5 1 calc R U P A -1
C57 C 0.873(3) 0.6011(16) 0.4763(4) 0.096(4) Uani 0.5 1 d D . P A -1
H57A H 0.823839 0.639966 0.485789 0.145 Uiso 0.5 1 calc R U P A -1
H57B H 0.933398 0.625574 0.462953 0.145 Uiso 0.5 1 calc R U P A -1
H57C H 0.832014 0.567587 0.456785 0.145 Uiso 0.5 1 calc R U P A -1
C58 C 1.0906(7) 0.5235(5) 0.4770(3) 0.081(3) Uani 0.5 1 d D . P A -1
H58A H 1.144084 0.482288 0.473087 0.097 Uiso 0.5 1 calc R U P A -1
H58B H 1.057126 0.538273 0.449697 0.097 Uiso 0.5 1 calc R U P A -1
C59 C 1.1528(17) 0.5906(11) 0.4955(6) 0.086(4) Uani 0.5 1 d D . P A -1
H59A H 1.209102 0.606492 0.477495 0.129 Uiso 0.5 1 calc R U P A -1
H59B H 1.101322 0.632590 0.498731 0.129 Uiso 0.5 1 calc R U P A -1
H59C H 1.188490 0.576470 0.522177 0.129 Uiso 0.5 1 calc R U P A -1
C60 C 1.0488(7) 0.4596(5) 0.5419(2) 0.066(2) Uani 0.5 1 d D . P A -1
H60A H 1.094487 0.499126 0.556518 0.079 Uiso 0.5 1 calc R U P A -1
H60B H 0.987575 0.447068 0.558873 0.079 Uiso 0.5 1 calc R U P A -1
C61 C 1.119(3) 0.3898(15) 0.5382(4) 0.096(4) Uani 0.5 1 d D . P A -1
H61A H 1.146380 0.372660 0.565492 0.145 Uiso 0.5 1 calc R U P A -1
H61B H 1.073797 0.349583 0.524574 0.145 Uiso 0.5 1 calc R U P A -1
H61C H 1.180940 0.401754 0.522215 0.145 Uiso 0.5 1 calc R U P A -1
N2 N 0.0076(4) 0.0088(4) 0.50918(16) 0.075(3) Uani 0.5 1 d D . P B -1
C62 C -0.0536(7) -0.0665(6) 0.5081(3) 0.104(4) Uani 0.5 1 d D . P B -1
H62A H -0.062565 -0.082373 0.536487 0.125 Uiso 0.5 1 calc R U P B -1
H62B H -0.128451 -0.058396 0.494482 0.125 Uiso 0.5 1 calc R U P B -1
C63 C 0.0003(15) -0.1301(6) 0.4867(6) 0.160(7) Uani 0.5 1 d D . P B -1
H63A H -0.045089 -0.175964 0.487595 0.240 Uiso 0.5 1 calc R U P B -1
H63B H 0.007629 -0.115944 0.458227 0.240 Uiso 0.5 1 calc R U P B -1
H63C H 0.073683 -0.139982 0.500340 0.240 Uiso 0.5 1 calc R U P B -1
C64 C 0.0088(6) 0.0422(6) 0.4665(2) 0.083(4) Uani 0.5 1 d D . P B -1
H64A H 0.057035 0.087589 0.467948 0.099 Uiso 0.5 1 calc R U P B -1
H64B H 0.041848 0.004575 0.448778 0.099 Uiso 0.5 1 calc R U P B -1
C65 C -0.1029(8) 0.0645(11) 0.4471(4) 0.103(5) Uani 0.5 1 d D . P B -1
H65A H -0.094836 0.085390 0.419870 0.154 Uiso 0.5 1 calc R U P B -1
H65B H -0.150868 0.019756 0.444769 0.154 Uiso 0.5 1 calc R U P B -1
H65C H -0.135653 0.102921 0.463974 0.154 Uiso 0.5 1 calc R U P B -1
C66 C -0.0520(8) 0.0616(7) 0.5367(3) 0.125(5) Uani 0.5 1 d D . P B -1
H66A H -0.130948 0.063742 0.526646 0.150 Uiso 0.5 1 calc R U P B -1
H66B H -0.047527 0.039794 0.564521 0.150 Uiso 0.5 1 calc R U P B -1
C67 C -0.0073(16) 0.1413(7) 0.5392(6) 0.160(7) Uani 0.5 1 d D . P B -1
H67A H -0.049981 0.171443 0.557463 0.240 Uiso 0.5 1 calc R U P B -1
H67B H 0.070377 0.140168 0.549928 0.240 Uiso 0.5 1 calc R U P B -1
H67C H -0.013195 0.164159 0.511984 0.240 Uiso 0.5 1 calc R U P B -1
C68 C 0.1275(5) -0.0014(5) 0.5254(2) 0.067(3) Uani 0.5 1 d D . P B -1
H68A H 0.163756 -0.035584 0.506640 0.081 Uiso 0.5 1 calc R U P B -1
H68B H 0.164844 0.048444 0.524842 0.081 Uiso 0.5 1 calc R U P B -1
C69 C 0.1448(9) -0.0331(11) 0.5678(4) 0.103(5) Uani 0.5 1 d D . P B -1
H69A H 0.224146 -0.037668 0.575588 0.154 Uiso 0.5 1 calc R U P B -1
H69B H 0.111348 0.000924 0.586917 0.154 Uiso 0.5 1 calc R U P B -1
H69C H 0.110257 -0.083304 0.568672 0.154 Uiso 0.5 1 calc R U P B -1

loop_
_atom_site_aniso_label
_atom_site_aniso_U_11
_atom_site_aniso_U_22
_atom_site_aniso_U_33
_atom_site_aniso_U_23
_atom_site_aniso_U_13
_atom_site_aniso_U_12
Cr1 0.0210(2) 0.0220(2) 0.0344(3) 0.0010(2) 0.00223(19) 0.00430(19)
C1 0.0386(19) 0.0318(19) 0.050(2) 0.0046(16) 0.0016(16) 0.0074(15)
O1 0.073(2) 0.0260(14) 0.085(2) 0.0040(14) 0.0017(18) 0.0148(14)
C2 0.0222(15) 0.0350(18) 0.049(2) 0.0094(16) 0.0053(14) -0.0001(13)
O2 0.0439(16) 0.068(2) 0.0516(17) 0.0259(15) 0.0096(13) -0.0114(14)
C3 0.0302(17) 0.0282(17) 0.054(2) 0.0012(15) 0.0040(15) 0.0019(14)
O3 0.0282(14) 0.0449(17) 0.104(3) -0.0007(17) 0.0011(15) -0.0051(12)
P1 0.0209(3) 0.0254(4) 0.0233(3) 0.0045(3) 0.0025(3) 0.0073(3)
C4 0.0284(15) 0.0408(19) 0.0246(14) 0.0069(13) 0.0059(12) 0.0168(14)
C5 0.050(2) 0.050(2) 0.0393(19) -0.0083(17) 0.0003(17) 0.0248(19)
C6 0.077(3) 0.082(4) 0.046(2) -0.017(2) 0.006(2) 0.047(3)
C7 0.068(3) 0.111(5) 0.045(2) 0.010(3) 0.025(2) 0.059(3)
C8 0.043(2) 0.091(4) 0.061(3) 0.019(3) 0.025(2) 0.031(2)
C9 0.0324(18) 0.059(3) 0.049(2) 0.0105(19) 0.0102(16) 0.0176(17)
C10 0.0260(15) 0.0367(17) 0.0262(15) 0.0100(13) 0.0040(12) 0.0124(13)
C11 0.0273(16) 0.046(2) 0.0431(19) 0.0212(16) 0.0010(14) 0.0021(15)
C12 0.0340(19) 0.067(3) 0.053(2) 0.038(2) 0.0045(17) 0.0072(19)
C13 0.048(2) 0.086(3) 0.0309(19) 0.024(2) -0.0040(17) 0.020(2)
C14 0.064(3) 0.070(3) 0.036(2) 0.003(2) -0.0124(19) 0.015(2)
C15 0.058(2) 0.044(2) 0.0335(18) 0.0050(16) -0.0074(17) 0.0103(18)
C16 0.0256(15) 0.0429(19) 0.0216(14) -0.0038(13) 0.0010(11) 0.0131(13)
P2 0.0182(3) 0.0256(4) 0.0219(3) -0.0014(3) 0.0001(3) 0.0051(3)
C17 0.046(2) 0.047(2) 0.040(2) -0.0025(17) 0.0015(17) 0.0077(18)
C18 0.059(3) 0.068(3) 0.037(2) 0.000(2) -0.0147(19) 0.004(2)
C19 0.045(2) 0.071(3) 0.057(3) -0.027(2) -0.014(2) 0.021(2)
C20 0.053(2) 0.063(3) 0.043(2) -0.024(2) 0.0013(19) -0.015(2)
C21 0.054(2) 0.050(2) 0.0316(18) -0.0088(16) 0.0025(16) -0.0162(19)
C22 0.0238(14) 0.0314(16) 0.0336(16) -0.0097(13) -0.0013(12) 0.0063(12)
C23 0.0306(18) 0.038(2) 0.086(3) 0.001(2) 0.019(2) 0.0080(16)
C24 0.032(2) 0.050(3) 0.145(5) -0.007(3) 0.027(3) 0.0012(19)
C25 0.0216(17) 0.064(3) 0.104(4) -0.025(3) -0.003(2) 0.0064(19)
C26 0.0338(19) 0.062(3) 0.046(2) -0.0118(19) -0.0153(16) 0.0227(19)
C27 0.0328(17) 0.050(2) 0.0259(15) -0.0055(14) -0.0037(13) 0.0165(15)
C28 0.0296(15) 0.0254(15) 0.0318(16) -0.0107(12) -0.0103(13) 0.0050(12)
P3 0.0237(4) 0.0242(4) 0.0288(4) -0.0082(3) -0.0034(3) 0.0059(3)
C29 0.0314(16) 0.0333(18) 0.0382(18) -0.0174(14) -0.0088(14) 0.0077(14)
C30 0.0302(17) 0.042(2) 0.047(2) -0.0197(17) -0.0130(15) 0.0108(15)
C31 0.0385(19) 0.041(2) 0.049(2) -0.0144(17) -0.0200(17) 0.0125(16)
C32 0.048(2) 0.040(2) 0.0365(19) -0.0061(16) -0.0122(16) 0.0045(17)
C33 0.0351(17) 0.0342(18) 0.0364(17) -0.0088(14) -0.0057(14) 0.0023(14)
C34 0.0399(18) 0.0301(17) 0.0366(17) -0.0150(14) -0.0113(14) 0.0158(14)
C35 0.061(3) 0.0322(19) 0.054(2) -0.0200(18) -0.004(2) 0.0055(18)
C36 0.092(4) 0.032(2) 0.076(3) -0.026(2) -0.016(3) 0.011(2)
C37 0.099(4) 0.052(3) 0.051(3) -0.031(2) -0.016(3) 0.037(3)
C38 0.073(3) 0.062(3) 0.039(2) -0.021(2) -0.006(2) 0.036(2)
C39 0.050(2) 0.046(2) 0.040(2) -0.0149(17) -0.0044(17) 0.0197(18)
C40 0.0188(13) 0.0256(14) 0.0203(13) 0.0038(11) -0.0004(10) 0.0026(11)
C41 0.0259(14) 0.0230(14) 0.0201(13) -0.0003(11) -0.0049(11) 0.0032(11)
C42 0.0224(13) 0.0302(16) 0.0219(13) -0.0018(12) -0.0004(11) 0.0046(12)
B1 0.0206(14) 0.0221(15) 0.0222(14) 0.0032(12) -0.0011(12) 0.0038(12)
C43 0.0270(14) 0.0266(15) 0.0227(13) 0.0015(11) -0.0018(11) 0.0030(12)
C44 0.0283(15) 0.0281(15) 0.0211(13) 0.0032(11) -0.0010(11) 0.0025(12)
C45 0.0333(17) 0.0347(18) 0.0317(16) 0.0084(14) 0.0004(13) -0.0011(14)
C46 0.042(2) 0.041(2) 0.0420(19) 0.0194(16) -0.0002(16) -0.0029(16)
C47 0.043(2) 0.038(2) 0.046(2) 0.0183(16) -0.0074(16) 0.0068(16)
C48 0.0300(16) 0.0375(19) 0.0360(17) 0.0112(14) -0.0030(13) 0.0067(14)
C49 0.0380(19) 0.049(2) 0.045(2) 0.0110(18) 0.0100(16) -0.0044(17)
C50 0.061(3) 0.046(3) 0.094(4) 0.040(3) 0.000(3) 0.012(2)
Cr2 0.0416(3) 0.0247(3) 0.0408(3) 0.0025(2) -0.0005(2) 0.0009(2)
C51 0.061(3) 0.046(3) 0.093(4) -0.011(3) 0.000(3) 0.010(2)
O4 0.122(4) 0.051(2) 0.153(5) -0.039(3) -0.007(3) 0.028(2)
C52 0.082(3) 0.038(2) 0.041(2) -0.0121(17) 0.008(2) -0.017(2)
O5 0.144(4) 0.062(2) 0.0334(16) -0.0094(15) 0.0066(19) -0.034(2)
C53 0.052(2) 0.039(2) 0.062(3) 0.0043(19) -0.012(2) -0.0006(19)
O6 0.057(2) 0.076(3) 0.104(3) -0.010(2) -0.022(2) -0.0134(19)
N1 0.035(2) 0.075(4) 0.043(3) -0.022(3) 0.002(2) -0.003(2)
C54 0.044(4) 0.103(7) 0.049(5) -0.038(5) 0.008(4) -0.018(5)
C55 0.056(4) 0.104(11) 0.103(9) -0.041(6) 0.031(5) -0.024(7)
C56 0.049(5) 0.082(6) 0.043(4) -0.002(4) 0.006(4) 0.013(4)
C57 0.104(7) 0.086(7) 0.095(9) -0.003(9) -0.017(11) 0.034(6)
C58 0.066(6) 0.098(8) 0.083(7) -0.035(6) 0.036(6) -0.029(6)
C59 0.056(4) 0.104(11) 0.103(9) -0.041(6) 0.031(5) -0.024(7)
C60 0.062(6) 0.065(6) 0.066(5) -0.008(4) -0.019(4) 0.007(4)
C61 0.104(7) 0.086(7) 0.095(9) -0.003(9) -0.017(11) 0.034(6)
N2 0.040(3) 0.123(6) 0.066(7) 0.067(6) 0.021(4) 0.019(4)
C62 0.050(6) 0.154(9) 0.106(10) 0.082(7) -0.004(6) -0.020(6)
C63 0.143(10) 0.172(9) 0.154(18) 0.021(10) -0.057(12) 0.038(8)
C64 0.059(6) 0.112(10) 0.075(6) 0.056(7) -0.005(5) 0.006(6)
C65 0.051(6) 0.156(13) 0.099(8) 0.077(9) -0.008(5) 0.006(6)
C66 0.093(10) 0.182(11) 0.098(9) 0.018(10) -0.004(8) 0.076(9)
C67 0.143(10) 0.172(9) 0.154(18) 0.021(10) -0.057(12) 0.038(8)
C68 0.047(4) 0.077(7) 0.078(6) 0.046(6) 0.010(4) 0.013(4)
C69 0.051(6) 0.156(13) 0.099(8) 0.077(9) -0.008(5) 0.006(6)

loop_
_atom_type_symbol
_atom_type_description
_atom_type_scat_dispersion_real
_atom_type_scat_dispersion_imag
_atom_type_scat_source
C C 0.0033 0.0016 'International Tables Vol C Tables 4.2.6.8 and 6.1.1.4'
H H 0.0000 0.0000 'International Tables Vol C Tables 4.2.6.8 and 6.1.1.4'
B B 0.0013 0.0007 'International Tables Vol C Tables 4.2.6.8 and 6.1.1.4'
Cr Cr 0.3209 0.6236 'International Tables Vol C Tables 4.2.6.8 and 6.1.1.4'
N N 0.0061 0.0033 'International Tables Vol C Tables 4.2.6.8 and 6.1.1.4'
O O 0.0106 0.0060 'International Tables Vol C Tables 4.2.6.8 and 6.1.1.4'
P P 0.1023 0.0942 'International Tables Vol C Tables 4.2.6.8 and 6.1.1.4'

loop_
_geom_angle_atom_site_label_1
_geom_angle_atom_site_label_2
_geom_angle_atom_site_label_3
_geom_angle
C1 Cr1 C2 83.27(17)
C1 Cr1 C3 84.41(17)
C2 Cr1 C3 84.52(16)
C1 Cr1 P1 93.25(12)
C2 Cr1 P1 95.95(11)
C3 Cr1 P1 177.54(12)
C1 Cr1 P3 97.49(13)
C2 Cr1 P3 178.28(11)
C3 Cr1 P3 94.01(13)
P1 Cr1 P3 85.55(3)
C1 Cr1 P2 176.09(13)
C2 Cr1 P2 93.19(12)
C3 Cr1 P2 96.95(11)
P1 Cr1 P2 85.44(3)
P3 Cr1 P2 86.09(3)
O1 C1 Cr1 172.1(4)
O2 C2 Cr1 172.6(3)
O3 C3 Cr1 172.7(3)
C40 P1 C10 105.55(15)
C40 P1 C4 102.32(15)
C10 P1 C4 97.58(14)
C40 P1 Cr1 113.72(9)
C10 P1 Cr1 115.05(11)
C4 P1 Cr1 120.35(12)
C5 C4 C9 118.4(3)
C5 C4 P1 122.2(3)
C9 C4 P1 119.4(3)
C4 C5 C6 120.2(5)
C4 C5 H5A 119.9
C6 C5 H5A 119.9
C7 C6 C5 120.8(5)
C7 C6 H6A 119.6
C5 C6 H6A 119.6
C6 C7 C8 120.1(4)
C6 C7 H7A 119.9
C8 C7 H7A 119.9
C7 C8 C9 119.4(5)
C7 C8 H8A 120.3
C9 C8 H8A 120.3
C8 C9 C4 121.1(5)
C8 C9 H9A 119.5
C4 C9 H9A 119.5
C11 C10 C15 118.4(3)
C11 C10 P1 118.4(3)
C15 C10 P1 123.2(3)
C10 C11 C12 120.9(4)
C10 C11 H11A 119.5
C12 C11 H11A 119.5
C13 C12 C11 120.2(4)
C13 C12 H12A 119.9
C11 C12 H12A 119.9
C12 C13 C14 120.5(4)
C12 C13 H13A 119.7
C14 C13 H13A 119.7
C13 C14 C15 119.5(5)
C13 C14 H14A 120.3
C15 C14 H14A 120.3
C14 C15 C10 120.4(4)
C14 C15 H15A 119.8
C10 C15 H15A 119.8
C17 C16 C21 115.4(3)
C17 C16 P2 124.6(3)
C21 C16 P2 119.8(3)
C41 P2 C22 105.77(15)
C41 P2 C16 102.09(15)
C22 P2 C16 98.04(14)
C41 P2 Cr1 114.10(10)
C22 P2 Cr1 114.97(11)
C16 P2 Cr1 119.67(11)
C16 C17 C18 122.0(4)
C16 C17 H17A 119.0
C18 C17 H17A 119.0
C19 C18 C17 120.3(4)
C19 C18 H18A 119.9
C17 C18 H18A 119.9
C18 C19 C20 120.7(4)
C18 C19 H19A 119.6
C20 C19 H19A 119.6
C19 C20 C21 119.6(5)
C19 C20 H20A 120.2
C21 C20 H20A 120.2
C20 C21 C16 121.9(4)
C20 C21 H21A 119.0
C16 C21 H21A 119.0
C23 C22 C27 117.7(3)
C23 C22 P2 120.0(3)
C27 C22 P2 122.3(3)
C22 C23 C24 121.2(4)
C22 C23 H23A 119.4
C24 C23 H23A 119.4
C25 C24 C23 120.5(5)
C25 C24 H24A 119.8
C23 C24 H24A 119.8
C24 C25 C26 119.6(4)
C24 C25 H25A 120.2
C26 C25 H25A 120.2
C25 C26 C27 120.0(4)
C25 C26 H26A 120.0
C27 C26 H26A 120.0
C26 C27 C22 121.0(4)
C26 C27 H27A 119.5
C22 C27 H27A 119.5
C29 C28 C33 118.2(3)
C29 C28 P3 121.9(3)
C33 C28 P3 119.8(3)
C42 P3 C34 105.92(16)
C42 P3 C28 102.27(15)
C34 P3 C28 97.29(14)
C42 P3 Cr1 113.75(10)
C34 P3 Cr1 115.92(13)
C28 P3 Cr1 119.42(12)
C28 C29 C30 120.9(4)
C28 C29 H29A 119.5
C30 C29 H29A 119.5
C31 C30 C29 120.2(4)
C31 C30 H30A 119.9
C29 C30 H30A 119.9
C30 C31 C32 119.6(3)
C30 C31 H31A 120.2
C32 C31 H31A 120.2
C31 C32 C33 120.1(4)
C31 C32 H32A 120.0
C33 C32 H32A 120.0
C32 C33 C28 120.9(4)
C32 C33 H33A 119.6
C28 C33 H33A 119.6
C35 C34 C39 118.9(3)
C35 C34 P3 118.6(3)
C39 C34 P3 122.5(3)
C34 C35 C36 120.2(5)
C34 C35 H35A 119.9
C36 C35 H35A 119.9
C37 C36 C35 119.7(5)
C37 C36 H36A 120.1
C35 C36 H36A 120.1
C36 C37 C38 120.9(4)
C36 C37 H37A 119.5
C38 C37 H37A 119.5
C37 C38 C39 119.5(5)
C37 C38 H38A 120.3
C39 C38 H38A 120.3
C34 C39 C38 120.7(4)
C34 C39 H39A 119.6
C38 C39 H39A 119.6
B1 C40 P1 112.9(2)
B1 C40 H40A 109.0
P1 C40 H40A 109.0
B1 C40 H40B 109.0
P1 C40 H40B 109.0
H40A C40 H40B 107.8
B1 C41 P2 112.49(19)
B1 C41 H41A 109.1
P2 C41 H41A 109.1
B1 C41 H41B 109.1
P2 C41 H41B 109.1
H41A C41 H41B 107.8
B1 C42 P3 113.8(2)
B1 C42 H42A 108.8
P3 C42 H42A 108.8
B1 C42 H42B 108.8
P3 C42 H42B 108.8
H42A C42 H42B 107.7
C43 B1 C41 110.5(2)
C43 B1 C40 110.3(2)
C41 B1 C40 110.7(2)
C43 B1 C42 103.2(2)
C41 B1 C42 110.3(2)
C40 B1 C42 111.7(2)
C48 C43 C44 115.4(3)
C48 C43 B1 124.1(3)
C44 C43 B1 120.2(3)
C48 C43 Cr2 69.75(19)
C44 C43 Cr2 69.18(18)
B1 C43 Cr2 136.5(2)
C45 C44 C43 122.9(3)
C45 C44 Cr2 71.8(2)
C43 C44 Cr2 74.09(18)
C45 C44 H44A 118.1
C43 C44 H44A 118.1
Cr2 C44 H44A 118.1
C44 C45 C46 118.8(3)
C44 C45 C49 121.2(3)
C46 C45 C49 119.9(3)
C44 C45 Cr2 71.88(19)
C46 C45 Cr2 70.5(2)
C49 C45 Cr2 130.5(3)
C47 C46 C45 120.8(3)
C47 C46 Cr2 72.1(2)
C45 C46 Cr2 72.5(2)
C47 C46 H46A 119.2
C45 C46 H46A 119.2
Cr2 C46 H46A 119.2
C46 C47 C48 118.6(3)
C46 C47 C50 120.4(4)
C48 C47 C50 121.0(4)
C46 C47 Cr2 71.2(2)
C48 C47 Cr2 72.4(2)
C50 C47 Cr2 128.9(3)
C43 C48 C47 123.6(3)
C43 C48 Cr2 74.37(19)
C47 C48 Cr2 70.8(2)
C43 C48 H48A 117.6
C47 C48 H48A 117.6
Cr2 C48 H48A 117.6
C45 C49 H49A 109.5
C45 C49 H49B 109.5
H49A C49 H49B 109.5
C45 C49 H49C 109.5
H49A C49 H49C 109.5
H49B C49 H49C 109.5
C47 C50 H50A 109.5
C47 C50 H50B 109.5
H50A C50 H50B 109.5
C47 C50 H50C 109.5
H50A C50 H50C 109.5
H50B C50 H50C 109.5
C53 Cr2 C51 85.3(2)
C53 Cr2 C52 86.4(2)
C51 Cr2 C52 89.1(2)
C53 Cr2 C46 95.61(19)
C51 Cr2 C46 107.0(2)
C52 Cr2 C46 163.84(17)
C53 Cr2 C47 125.88(18)
C51 Cr2 C47 88.0(2)
C52 Cr2 C47 147.12(19)
C46 Cr2 C47 36.71(15)
C53 Cr2 C45 88.36(18)
C51 Cr2 C45 142.5(2)
C52 Cr2 C45 127.39(17)
C46 Cr2 C45 36.97(13)
C47 Cr2 C45 66.34(14)
C53 Cr2 C44 109.80(17)
C51 Cr2 C44 163.39(19)
C52 Cr2 C44 98.42(15)
C46 Cr2 C44 65.77(13)
C47 Cr2 C44 77.66(13)
C45 Cr2 C44 36.37(12)
C53 Cr2 C48 161.18(18)
C51 Cr2 C48 98.9(2)
C52 Cr2 C48 111.85(18)
C46 Cr2 C48 65.59(14)
C47 Cr2 C48 36.80(13)
C45 Cr2 C48 77.12(13)
C44 Cr2 C48 64.59(12)
C53 Cr2 C43 145.50(16)
C51 Cr2 C43 129.06(19)
C52 Cr2 C43 90.81(15)
C46 Cr2 C43 78.41(13)
C47 Cr2 C43 66.36(13)
C45 Cr2 C43 66.34(12)
C44 Cr2 C43 36.72(11)
C48 Cr2 C43 35.89(11)
O4 C51 Cr2 178.4(6)
O5 C52 Cr2 177.1(4)
O6 C53 Cr2 178.1(4)
C54 N1 C58 106.9(4)
C54 N1 C56 110.7(3)
C58 N1 C56 110.8(3)
C54 N1 C60 110.9(3)
C58 N1 C60 110.7(3)
C56 N1 C60 106.9(4)
C55 C54 N1 115.5(5)
C55 C54 H54A 108.4
N1 C54 H54A 108.4
C55 C54 H54B 108.4
N1 C54 H54B 108.4
H54A C54 H54B 107.5
C54 C55 H55A 109.5
C54 C55 H55B 109.5
H55A C55 H55B 109.5
C54 C55 H55C 109.5
H55A C55 H55C 109.5
H55B C55 H55C 109.5
C57 C56 N1 115.1(5)
C57 C56 H56A 108.5
N1 C56 H56A 108.5
C57 C56 H56B 108.5
N1 C56 H56B 108.5
H56A C56 H56B 107.5
C56 C57 H57A 109.5
C56 C57 H57B 109.5
H57A C57 H57B 109.5
C56 C57 H57C 109.5
H57A C57 H57C 109.5
H57B C57 H57C 109.5
C59 C58 N1 115.4(5)
C59 C58 H58A 108.4
N1 C58 H58A 108.4
C59 C58 H58B 108.4
N1 C58 H58B 108.4
H58A C58 H58B 107.5
C58 C59 H59A 109.5
C58 C59 H59B 109.5
H59A C59 H59B 109.5
C58 C59 H59C 109.5
H59A C59 H59C 109.5
H59B C59 H59C 109.5
C61 C60 N1 115.1(5)
C61 C60 H60A 108.5
N1 C60 H60A 108.5
C61 C60 H60B 108.5
N1 C60 H60B 108.5
H60A C60 H60B 107.5
C60 C61 H61A 109.5
C60 C61 H61B 109.5
H61A C61 H61B 109.5
C60 C61 H61C 109.5
H61A C61 H61C 109.5
H61B C61 H61C 109.5
C62 N2 C68 111.0(3)
C62 N2 C66 107.0(4)
C68 N2 C66 110.6(3)
C62 N2 C64 110.9(3)
C68 N2 C64 106.8(4)
C66 N2 C64 110.6(3)
C63 C62 N2 115.6(5)
C63 C62 H62A 108.4
N2 C62 H62A 108.4
C63 C62 H62B 108.4
N2 C62 H62B 108.4
H62A C62 H62B 107.5
C62 C63 H63A 109.5
C62 C63 H63B 109.5
H63A C63 H63B 109.5
C62 C63 H63C 109.5
H63A C63 H63C 109.5
H63B C63 H63C 109.5
C65 C64 N2 114.7(5)
C65 C64 H64A 108.6
N2 C64 H64A 108.6
C65 C64 H64B 108.6
N2 C64 H64B 108.6
H64A C64 H64B 107.6
C64 C65 H65A 109.5
C64 C65 H65B 109.5
H65A C65 H65B 109.5
C64 C65 H65C 109.5
H65A C65 H65C 109.5
H65B C65 H65C 109.5
C67 C66 N2 114.6(5)
C67 C66 H66A 108.6
N2 C66 H66A 108.6
C67 C66 H66B 108.6
N2 C66 H66B 108.6
H66A C66 H66B 107.6
C66 C67 H67A 109.5
C66 C67 H67B 109.5
H67A C67 H67B 109.5
C66 C67 H67C 109.5
H67A C67 H67C 109.5
H67B C67 H67C 109.5
C69 C68 N2 115.4(5)
C69 C68 H68A 108.4
N2 C68 H68A 108.4
C69 C68 H68B 108.4
N2 C68 H68B 108.4
H68A C68 H68B 107.5
C68 C69 H69A 109.5
C68 C69 H69B 109.5
H69A C69 H69B 109.5
C68 C69 H69C 109.5
H69A C69 H69C 109.5
H69B C69 H69C 109.5

loop_
_geom_bond_atom_site_label_1
_geom_bond_atom_site_label_2
_geom_bond_distance
Cr1 C1 1.829(4)
Cr1 C2 1.832(4)
Cr1 C3 1.832(4)
Cr1 P1 2.4025(10)
Cr1 P3 2.4040(10)
Cr1 P2 2.4065(10)
C1 O1 1.162(4)
C2 O2 1.164(4)
C3 O3 1.162(4)
P1 C40 1.817(3)
P1 C10 1.844(3)
P1 C4 1.852(3)
C4 C5 1.381(5)
C4 C9 1.396(5)
C5 C6 1.397(5)
C5 H5A 0.9500
C6 C7 1.364(8)
C6 H6A 0.9500
C7 C8 1.379(8)
C7 H7A 0.9500
C8 C9 1.392(5)
C8 H8A 0.9500
C9 H9A 0.9500
C10 C11 1.391(5)
C10 C15 1.401(5)
C11 C12 1.391(5)
C11 H11A 0.9500
C12 C13 1.363(7)
C12 H12A 0.9500
C13 C14 1.393(7)
C13 H13A 0.9500
C14 C15 1.397(5)
C14 H14A 0.9500
C15 H15A 0.9500
C16 C17 1.364(5)
C16 C21 1.409(5)
C16 P2 1.862(3)
P2 C41 1.824(3)
P2 C22 1.837(3)
C17 C18 1.407(6)
C17 H17A 0.9500
C18 C19 1.328(7)
C18 H18A 0.9500
C19 C20 1.353(7)
C19 H19A 0.9500
C20 C21 1.387(5)
C20 H20A 0.9500
C21 H21A 0.9500
C22 C23 1.373(5)
C22 C27 1.395(5)
C23 C24 1.394(6)
C23 H23A 0.9500
C24 C25 1.363(8)
C24 H24A 0.9500
C25 C26 1.377(7)
C25 H25A 0.9500
C26 C27 1.390(5)
C26 H26A 0.9500
C27 H27A 0.9500
C28 C29 1.387(5)
C28 C33 1.393(5)
C28 P3 1.862(3)
P3 C42 1.821(3)
P3 C34 1.841(3)
C29 C30 1.390(5)
C29 H29A 0.9500
C30 C31 1.378(6)
C30 H30A 0.9500
C31 C32 1.384(6)
C31 H31A 0.9500
C32 C33 1.388(5)
C32 H32A 0.9500
C33 H33A 0.9500
C34 C35 1.379(6)
C34 C39 1.390(6)
C35 C36 1.406(5)
C35 H35A 0.9500
C36 C37 1.368(8)
C36 H36A 0.9500
C37 C38 1.369(8)
C37 H37A 0.9500
C38 C39 1.394(5)
C38 H38A 0.9500
C39 H39A 0.9500
C40 B1 1.660(4)
C40 H40A 0.9900
C40 H40B 0.9900
C41 B1 1.658(4)
C41 H41A 0.9900
C41 H41B 0.9900
C42 B1 1.666(4)
C42 H42A 0.9900
C42 H42B 0.9900
B1 C43 1.637(5)
C43 C48 1.402(4)
C43 C44 1.433(4)
C43 Cr2 2.304(3)
C44 C45 1.397(4)
C44 Cr2 2.239(3)
C44 H44A 1.0000
C45 C46 1.411(5)
C45 C49 1.500(5)
C45 Cr2 2.238(4)
C46 C47 1.397(6)
C46 Cr2 2.212(4)
C46 H46A 1.0000
C47 C48 1.411(5)
C47 C50 1.511(5)
C47 Cr2 2.224(4)
C48 Cr2 2.245(4)
C48 H48A 1.0000
C49 H49A 0.9800
C49 H49B 0.9800
C49 H49C 0.9800
C50 H50A 0.9800
C50 H50B 0.9800
C50 H50C 0.9800
Cr2 C53 1.819(5)
Cr2 C51 1.820(5)
Cr2 C52 1.838(5)
C51 O4 1.153(6)
C52 O5 1.172(5)
C53 O6 1.165(5)
N1 C54 1.521(4)
N1 C58 1.521(4)
N1 C56 1.521(4)
N1 C60 1.521(4)
C54 C55 1.504(7)
C54 H54A 0.9900
C54 H54B 0.9900
C55 H55A 0.9800
C55 H55B 0.9800
C55 H55C 0.9800
C56 C57 1.503(7)
C56 H56A 0.9900
C56 H56B 0.9900
C57 H57A 0.9800
C57 H57B 0.9800
C57 H57C 0.9800
C58 C59 1.504(7)
C58 H58A 0.9900
C58 H58B 0.9900
C59 H59A 0.9800
C59 H59B 0.9800
C59 H59C 0.9800
C60 C61 1.503(7)
C60 H60A 0.9900
C60 H60B 0.9900
C61 H61A 0.9800
C61 H61B 0.9800
C61 H61C 0.9800
N2 C62 1.519(4)
N2 C68 1.520(4)
N2 C66 1.522(4)
N2 C64 1.522(4)
C62 C63 1.502(7)
C62 H62A 0.9900
C62 H62B 0.9900
C63 H63A 0.9800
C63 H63B 0.9800
C63 H63C 0.9800
C64 C65 1.504(7)
C64 H64A 0.9900
C64 H64B 0.9900
C65 H65A 0.9800
C65 H65B 0.9800
C65 H65C 0.9800
C66 C67 1.504(7)
C66 H66A 0.9900
C66 H66B 0.9900
C67 H67A 0.9800
C67 H67B 0.9800
C67 H67C 0.9800
C68 C69 1.503(7)
C68 H68A 0.9900
C68 H68B 0.9900
C69 H69A 0.9800
C69 H69B 0.9800
C69 H69C 0.9800

loop_
_geom_torsion_atom_site_label_1
_geom_torsion_atom_site_label_2
_geom_torsion_atom_site_label_3
_geom_torsion_atom_site_label_4
_geom_torsion
C40 P1 C4 C5 -135.0(3)
C10 P1 C4 C5 117.2(3)
Cr1 P1 C4 C5 -7.8(3)
C40 P1 C4 C9 44.8(3)
C10 P1 C4 C9 -63.0(3)
Cr1 P1 C4 C9 172.1(2)
C9 C4 C5 C6 1.6(6)
P1 C4 C5 C6 -178.5(3)
C4 C5 C6 C7 -1.3(7)
C5 C6 C7 C8 0.4(8)
C6 C7 C8 C9 0.2(7)
C7 C8 C9 C4 0.1(7)
C5 C4 C9 C8 -1.0(6)
P1 C4 C9 C8 179.1(3)
C40 P1 C10 C11 177.3(3)
C4 P1 C10 C11 -77.6(3)
Cr1 P1 C10 C11 51.1(3)
C40 P1 C10 C15 -2.9(3)
C4 P1 C10 C15 102.1(3)
Cr1 P1 C10 C15 -129.2(3)
C15 C10 C11 C12 2.7(5)
P1 C10 C11 C12 -177.6(3)
C10 C11 C12 C13 -0.5(6)
C11 C12 C13 C14 -2.5(7)
C12 C13 C14 C15 3.2(7)
C13 C14 C15 C10 -1.0(7)
C11 C10 C15 C14 -1.9(6)
P1 C10 C15 C14 178.3(3)
C17 C16 P2 C41 -132.9(3)
C21 C16 P2 C41 41.4(3)
C17 C16 P2 C22 119.0(3)
C21 C16 P2 C22 -66.7(3)
C17 C16 P2 Cr1 -5.9(4)
C21 C16 P2 Cr1 168.4(2)
C21 C16 C17 C18 4.5(6)
P2 C16 C17 C18 179.0(3)
C16 C17 C18 C19 -3.1(7)
C17 C18 C19 C20 0.2(8)
C18 C19 C20 C21 0.8(7)
C19 C20 C21 C16 0.9(7)
C17 C16 C21 C20 -3.4(6)
P2 C16 C21 C20 -178.2(3)
C41 P2 C22 C23 170.4(3)
C16 P2 C22 C23 -84.6(3)
Cr1 P2 C22 C23 43.5(3)
C41 P2 C22 C27 -7.2(3)
C16 P2 C22 C27 97.8(3)
Cr1 P2 C22 C27 -134.0(3)
C27 C22 C23 C24 2.2(6)
P2 C22 C23 C24 -175.5(4)
C22 C23 C24 C25 -0.7(8)
C23 C24 C25 C26 -1.4(8)
C24 C25 C26 C27 1.9(7)
C25 C26 C27 C22 -0.3(6)
C23 C22 C27 C26 -1.7(5)
P2 C22 C27 C26 175.9(3)
C29 C28 P3 C42 -131.8(3)
C33 C28 P3 C42 49.7(3)
C29 C28 P3 C34 120.1(3)
C33 C28 P3 C34 -58.4(3)
C29 C28 P3 Cr1 -5.3(3)
C33 C28 P3 Cr1 176.3(2)
C33 C28 C29 C30 -1.1(5)
P3 C28 C29 C30 -179.5(3)
C28 C29 C30 C31 0.4(5)
C29 C30 C31 C32 0.2(6)
C30 C31 C32 C33 0.0(6)
C31 C32 C33 C28 -0.7(6)
C29 C28 C33 C32 1.2(5)
P3 C28 C33 C32 179.7(3)
C42 P3 C34 C35 170.8(3)
C28 P3 C34 C35 -84.2(3)
Cr1 P3 C34 C35 43.6(3)
C42 P3 C34 C39 -8.7(3)
C28 P3 C34 C39 96.3(3)
Cr1 P3 C34 C39 -135.9(3)
C39 C34 C35 C36 -0.6(6)
P3 C34 C35 C36 179.9(3)
C34 C35 C36 C37 1.1(7)
C35 C36 C37 C38 -1.2(8)
C36 C37 C38 C39 0.8(7)
C35 C34 C39 C38 0.1(6)
P3 C34 C39 C38 179.7(3)
C37 C38 C39 C34 -0.2(6)
C10 P1 C40 B1 -165.5(2)
C4 P1 C40 B1 92.9(2)
Cr1 P1 C40 B1 -38.5(2)
C22 P2 C41 B1 -164.9(2)
C16 P2 C41 B1 93.0(2)
Cr1 P2 C41 B1 -37.5(2)
C34 P3 C42 B1 -163.8(2)
C28 P3 C42 B1 94.9(2)
Cr1 P3 C42 B1 -35.3(2)
P2 C41 B1 C43 -161.99(19)
P2 C41 B1 C40 -39.5(3)
P2 C41 B1 C42 84.6(3)
P1 C40 B1 C43 -152.3(2)
P1 C40 B1 C41 85.2(3)
P1 C40 B1 C42 -38.1(3)
P3 C42 B1 C43 -159.31(19)
P3 C42 B1 C41 -41.3(3)
P3 C42 B1 C40 82.2(3)
C41 B1 C43 C48 -14.5(4)
C40 B1 C43 C48 -137.2(3)
C42 B1 C43 C48 103.3(3)
C41 B1 C43 C44 172.4(3)
C40 B1 C43 C44 49.8(4)
C42 B1 C43 C44 -69.7(3)
C41 B1 C43 Cr2 81.6(3)
C40 B1 C43 Cr2 -41.1(4)
C42 B1 C43 Cr2 -160.6(2)
C48 C43 C44 C45 -1.3(5)
B1 C43 C44 C45 172.3(3)
Cr2 C43 C44 C45 -55.1(3)
C48 C43 C44 Cr2 53.8(3)
B1 C43 C44 Cr2 -132.6(3)
C43 C44 C45 C46 1.6(5)
Cr2 C44 C45 C46 -54.5(3)
C43 C44 C45 C49 -176.9(3)
Cr2 C44 C45 C49 126.9(3)
C43 C44 C45 Cr2 56.2(3)
C44 C45 C46 C47 -0.6(6)
C49 C45 C46 C47 178.0(4)
Cr2 C45 C46 C47 -55.8(4)
C44 C45 C46 Cr2 55.2(3)
C49 C45 C46 Cr2 -126.2(3)
C45 C46 C47 C48 -0.7(6)
Cr2 C46 C47 C48 -56.6(3)
C45 C46 C47 C50 -179.4(4)
Cr2 C46 C47 C50 124.6(4)
C45 C46 C47 Cr2 56.0(3)
C44 C43 C48 C47 -0.1(5)
B1 C43 C48 C47 -173.4(3)
Cr2 C43 C48 C47 53.5(3)
C44 C43 C48 Cr2 -53.5(2)
B1 C43 C48 Cr2 133.1(3)
C46 C47 C48 C43 1.0(6)
C50 C47 C48 C43 179.7(4)
Cr2 C47 C48 C43 -55.0(3)
C46 C47 C48 Cr2 56.0(3)
C50 C47 C48 Cr2 -125.3(4)
C58 N1 C54 C55 172.5(14)
C56 N1 C54 C55 -66.8(14)
C60 N1 C54 C55 51.7(14)
C54 N1 C56 C57 -66(2)
C58 N1 C56 C57 53(2)
C60 N1 C56 C57 173(2)
C54 N1 C58 C59 173.6(15)
C56 N1 C58 C59 52.9(15)
C60 N1 C58 C59 -65.5(15)
C54 N1 C60 C61 52(2)
C58 N1 C60 C61 -67(2)
C56 N1 C60 C61 173(2)
C68 N2 C62 C63 -51.8(11)
C66 N2 C62 C63 -172.6(11)
C64 N2 C62 C63 66.7(11)
C62 N2 C64 C65 65.4(12)
C68 N2 C64 C65 -173.6(12)
C66 N2 C64 C65 -53.2(12)
C62 N2 C66 C67 -176.0(11)
C68 N2 C66 C67 63.0(12)
C64 N2 C66 C67 -55.1(12)
C62 N2 C68 C69 -59.9(12)
C66 N2 C68 C69 58.8(12)
C64 N2 C68 C69 179.2(11)
